data_4105389
loop_
_publ_author_name
'Swagat K. Mohapatra'
'Susanne B\"uschel'
'Constantin Daniliuc'
'Peter G. Jones'
'Matthias Tamm'

_publ_section_title
;
 Selective Lithiation and Phosphane-Functionalization of
 [(\h7-C7H7)Ti(\h5-C5H5)] (Troticene) and Its Use for the Preparation of
 Early-Late Heterobimetallic Complexes
;
_journal_name_full 'Journal of the American Chemical Society'
_journal_page_first 17014
_journal_page_last 17023
_journal_paper_doi 10.1021/ja9080056
_journal_volume 131
_journal_year 2009
_chemical_formula_sum 'C29 H21 Mo O5 P Ti'
_chemical_formula_weight 624.27
_chemical_name_systematic
;
 ?
;
_space_group_IT_number 15
_symmetry_cell_setting monoclinic
_symmetry_space_group_name_Hall '-C 2yc'
_symmetry_space_group_name_H-M 'C 1 2/c 1'
_atom_sites_solution_hydrogens geom
_atom_sites_solution_primary direct
_atom_sites_solution_secondary difmap
_audit_creation_method SHELXL-97
_cell_angle_alpha 90.00
_cell_angle_beta 107.5819(12)
_cell_angle_gamma 90.00
_cell_formula_units_Z 8
_cell_length_a 31.9896(4)
_cell_length_b 10.02607(10)
_cell_length_c 17.1398(2)
_cell_measurement_reflns_used 29903
_cell_measurement_temperature 100(2)
_cell_measurement_theta_max 32.6839
_cell_measurement_theta_min 2.0793
_cell_volume 5240.45(11)
_computing_cell_refinement
;
CrysAlis RED, Oxford Diffraction Ltd.,
Version 1.171.33.32 (release 27-01-2009 CrysAlis171 .NET)
(compiled Jan 27 2009,14:17:37)
;
_computing_data_collection
;
CrysAlis RED, Oxford Diffraction Ltd.,
Version 1.171.33.32 (release 27-01-2009 CrysAlis171 .NET)
(compiled Jan 27 2009,14:17:37)
;
_computing_data_reduction
;
CrysAlis RED, Oxford Diffraction Ltd.,
Version 1.171.33.32 (release 27-01-2009 CrysAlis171 .NET)
(compiled Jan 27 2009,14:17:37)
;
_computing_molecular_graphics 'Bruker XP'
_computing_publication_material SHELXL-97
_computing_structure_refinement 'SHELXL-97 (Sheldrick, 1997)'
_computing_structure_solution 'SHELXS-97 (Sheldrick, 1990)'
_diffrn_ambient_temperature 100(2)
_diffrn_detector_area_resol_mean 16.1419
_diffrn_measured_fraction_theta_full 0.998
_diffrn_measured_fraction_theta_max 0.998
_diffrn_measurement_device_type 'Goniometer KM4/Xcalibur, detector: Eos'
_diffrn_measurement_method '\w scans'
_diffrn_radiation_monochromator graphite
_diffrn_radiation_source 'Enhance (Mo) X-ray Source'
_diffrn_radiation_type 'Mo K\a'
_diffrn_radiation_wavelength 0.71073
_diffrn_reflns_av_R_equivalents 0.0512
_diffrn_reflns_av_sigmaI/netI 0.0409
_diffrn_reflns_limit_h_max 45
_diffrn_reflns_limit_h_min -45
_diffrn_reflns_limit_k_max 14
_diffrn_reflns_limit_k_min -14
_diffrn_reflns_limit_l_max 24
_diffrn_reflns_limit_l_min -24
_diffrn_reflns_number 98358
_diffrn_reflns_theta_full 30.51
_diffrn_reflns_theta_max 30.51
_diffrn_reflns_theta_min 2.14
_exptl_absorpt_coefficient_mu 0.882
_exptl_absorpt_correction_type none
_exptl_crystal_colour blue
_exptl_crystal_density_diffrn 1.582
_exptl_crystal_description prism
_exptl_crystal_F_000 2512
_exptl_crystal_size_max 0.11
_exptl_crystal_size_mid 0.11
_exptl_crystal_size_min 0.08
_refine_diff_density_max 0.379
_refine_diff_density_min -0.478
_refine_diff_density_rms 0.057
_refine_ls_extinction_method none
_refine_ls_goodness_of_fit_ref 0.879
_refine_ls_hydrogen_treatment
;
The hydrogens of the five- and seven-membered rings were refined freely.
Other H atoms were included using a riding model.
;
_refine_ls_matrix_type full
_refine_ls_number_parameters 378
_refine_ls_number_reflns 7987
_refine_ls_number_restraints 55
_refine_ls_restrained_S_all 0.878
_refine_ls_R_factor_all 0.0334
_refine_ls_R_factor_gt 0.0208
_refine_ls_shift/su_max 0.002
_refine_ls_shift/su_mean 0.000
_refine_ls_structure_factor_coef Fsqd
_refine_ls_weighting_details 'calc w=1/[\s^2^(Fo^2^)+(0.0206P)^2^] where P=(Fo^2^+2Fc^2^)/3'
_refine_ls_weighting_scheme calc
_refine_ls_wR_factor_gt 0.0419
_refine_ls_wR_factor_ref 0.0429
_reflns_number_gt 6080
_reflns_number_total 7987
_reflns_threshold_expression >2sigma(I)
_cod_data_source_file ja9080056_si_003.cif
_cod_data_source_block susy41
_cod_original_cell_volume 5240.45(10)
_cod_original_sg_symbol_H-M 'C 2/c'
_cod_database_code 4105389

loop_
_symmetry_equiv_pos_as_xyz
'x, y, z'
'-x, y, -z+1/2'
'x+1/2, y+1/2, z'
'-x+1/2, y+1/2, -z+1/2'
'-x, -y, -z'
'x, -y, z-1/2'
'-x+1/2, -y+1/2, -z'
'x+1/2, -y+1/2, z-1/2'

loop_
_atom_site_label
_atom_site_type_symbol
_atom_site_fract_x
_atom_site_fract_y
_atom_site_fract_z
_atom_site_U_iso_or_equiv
_atom_site_adp_type
_atom_site_occupancy
_atom_site_symmetry_multiplicity
_atom_site_calc_flag
_atom_site_refinement_flags
Ti Ti 0.729079(8) 0.56176(2) 0.623133(14) 0.01303(5) Uani 1 1 d .
Mo Mo 0.580892(4) 0.283933(12) 0.582468(7) 0.01423(3) Uani 1 1 d .
P P 0.618954(11) 0.42132(3) 0.49926(2) 0.01217(7) Uani 1 1 d .
O1 O 0.50802(3) 0.49188(11) 0.59453(6) 0.0275(2) Uani 1 1 d .
O2 O 0.51332(3) 0.17358(11) 0.41760(6) 0.0282(2) Uani 1 1 d .
O3 O 0.64755(3) 0.05048(10) 0.57572(7) 0.0367(3) Uani 1 1 d .
O4 O 0.64116(3) 0.41404(11) 0.74740(6) 0.0263(2) Uani 1 1 d .
O5 O 0.53728(4) 0.09314(12) 0.68220(7) 0.0407(3) Uani 1 1 d .
C1 C 0.77762(5) 0.72357(15) 0.63642(9) 0.0224(3) Uani 1 1 d D
H1 H 0.7970(4) 0.7354(15) 0.6086(9) 0.027(4) Uiso 1 1 d D
C2 C 0.79234(5) 0.63620(14) 0.70420(9) 0.0221(3) Uani 1 1 d D
H2 H 0.8194(4) 0.6068(15) 0.7092(10) 0.031(5) Uiso 1 1 d D
C3 C 0.76838(5) 0.57980(15) 0.75278(9) 0.0244(3) Uani 1 1 d D
H3 H 0.7826(5) 0.5189(14) 0.7880(9) 0.032(5) Uiso 1 1 d D
C4 C 0.72371(5) 0.59716(16) 0.74659(9) 0.0266(3) Uani 1 1 d D
H4 H 0.7132(5) 0.5448(14) 0.7788(9) 0.028(4) Uiso 1 1 d D
C5 C 0.69197(5) 0.67592(15) 0.68958(10) 0.0273(4) Uani 1 1 d D
H5 H 0.6639(4) 0.6671(17) 0.6906(10) 0.042(5) Uiso 1 1 d D
C6 C 0.69700(5) 0.75566(14) 0.62519(10) 0.0259(3) Uani 1 1 d D
H6 H 0.6723(4) 0.7855(15) 0.5913(9) 0.030(4) Uiso 1 1 d D
C7 C 0.73506(5) 0.77694(15) 0.60147(9) 0.0236(3) Uani 1 1 d D
H7 H 0.7307(5) 0.8169(15) 0.5544(8) 0.032(5) Uiso 1 1 d D
C8 C 0.67848(4) 0.41949(12) 0.53417(7) 0.0121(2) Uani 1 1 d .
C9 C 0.70513(4) 0.34111(13) 0.60035(8) 0.0135(3) Uani 1 1 d D
H9 H 0.6960(4) 0.2985(12) 0.6390(7) 0.008(3) Uiso 1 1 d D
C10 C 0.74872(4) 0.34567(13) 0.59760(8) 0.0152(3) Uani 1 1 d D
H10 H 0.7715(4) 0.3038(13) 0.6328(8) 0.019(4) Uiso 1 1 d D
C11 C 0.74977(4) 0.42527(13) 0.53024(8) 0.0159(3) Uani 1 1 d D
H11 H 0.7736(4) 0.4475(14) 0.5166(9) 0.021(4) Uiso 1 1 d D
C12 C 0.70684(4) 0.47094(13) 0.49111(8) 0.0150(3) Uani 1 1 d D
H12 H 0.6983(4) 0.5205(13) 0.4464(7) 0.016(4) Uiso 1 1 d D
C13 C 0.60864(4) 0.34349(13) 0.39827(8) 0.0141(3) Uani 1 1 d .
C14 C 0.63641(4) 0.24326(13) 0.38681(8) 0.0194(3) Uani 1 1 d .
H14 H 0.6623 0.2222 0.4296 0.023 Uiso 1 1 calc R
C15 C 0.62650(5) 0.17404(15) 0.31336(9) 0.0248(3) Uani 1 1 d .
H15 H 0.6457 0.1062 0.3062 0.030 Uiso 1 1 calc R
C16 C 0.58890(5) 0.20309(15) 0.25066(9) 0.0257(3) Uani 1 1 d .
H16 H 0.5822 0.1550 0.2006 0.031 Uiso 1 1 calc R
C17 C 0.56110(5) 0.30244(15) 0.26100(8) 0.0240(3) Uani 1 1 d .
H17 H 0.5353 0.3230 0.2179 0.029 Uiso 1 1 calc R
C18 C 0.57081(4) 0.37237(15) 0.33438(8) 0.0195(3) Uani 1 1 d .
H18 H 0.5515 0.4404 0.3411 0.023 Uiso 1 1 calc R
C19 C 0.60400(4) 0.59607(13) 0.47430(8) 0.0140(3) Uani 1 1 d .
C20 C 0.58522(4) 0.67177(13) 0.52274(8) 0.0167(3) Uani 1 1 d .
H20 H 0.5803 0.6328 0.5697 0.020 Uiso 1 1 calc R
C21 C 0.57353(4) 0.80396(14) 0.50319(9) 0.0217(3) Uani 1 1 d .
H21 H 0.5607 0.8549 0.5368 0.026 Uiso 1 1 calc R
C22 C 0.58059(5) 0.86150(15) 0.43450(9) 0.0252(3) Uani 1 1 d .
H22 H 0.5722 0.9514 0.4206 0.030 Uiso 1 1 calc R
C23 C 0.59978(5) 0.78798(15) 0.38657(9) 0.0258(3) Uani 1 1 d .
H23 H 0.6050 0.8276 0.3400 0.031 Uiso 1 1 calc R
C24 C 0.61149(5) 0.65616(14) 0.40624(8) 0.0205(3) Uani 1 1 d .
H24 H 0.6248 0.6062 0.3730 0.025 Uiso 1 1 calc R
C25 C 0.53473(4) 0.42074(14) 0.58829(8) 0.0192(3) Uani 1 1 d .
C26 C 0.53795(4) 0.21352(14) 0.47561(9) 0.0195(3) Uani 1 1 d .
C27 C 0.62450(5) 0.13532(14) 0.57884(9) 0.0220(3) Uani 1 1 d .
C28 C 0.62080(4) 0.36503(14) 0.68811(8) 0.0180(3) Uani 1 1 d .
C29 C 0.55312(5) 0.16253(16) 0.64610(9) 0.0261(3) Uani 1 1 d .

loop_
_atom_site_aniso_label
_atom_site_aniso_U_11
_atom_site_aniso_U_22
_atom_site_aniso_U_33
_atom_site_aniso_U_23
_atom_site_aniso_U_13
_atom_site_aniso_U_12
Ti 0.01377(11) 0.01068(11) 0.01264(11) -0.00238(9) 0.00097(9) -0.00088(9)
Mo 0.01284(5) 0.01433(5) 0.01405(5) 0.00121(5) 0.00184(4) -0.00007(5)
P 0.01131(16) 0.01327(16) 0.01063(15) -0.00110(12) 0.00134(12) 0.00151(13)
O1 0.0208(5) 0.0298(6) 0.0325(6) -0.0043(5) 0.0090(5) 0.0042(5)
O2 0.0219(5) 0.0320(6) 0.0262(6) -0.0068(5) 0.0004(5) -0.0049(5)
O3 0.0245(6) 0.0184(6) 0.0538(8) -0.0084(5) -0.0080(5) 0.0057(5)
O4 0.0240(6) 0.0382(6) 0.0158(5) -0.0028(5) 0.0049(4) -0.0057(5)
O5 0.0438(7) 0.0374(7) 0.0420(7) 0.0128(6) 0.0147(6) -0.0127(6)
C1 0.0233(7) 0.0197(7) 0.0241(7) -0.0045(6) 0.0070(6) -0.0091(6)
C2 0.0152(7) 0.0183(7) 0.0271(8) -0.0067(6) -0.0023(6) -0.0014(6)
C3 0.0322(9) 0.0191(7) 0.0140(7) -0.0009(6) -0.0048(6) -0.0043(6)
C4 0.0353(9) 0.0288(9) 0.0174(7) -0.0086(6) 0.0104(7) -0.0129(7)
C5 0.0228(8) 0.0258(8) 0.0361(9) -0.0183(7) 0.0131(7) -0.0045(6)
C6 0.0209(8) 0.0138(7) 0.0355(9) -0.0082(6) -0.0027(7) 0.0031(6)
C7 0.0297(8) 0.0132(7) 0.0228(7) 0.0008(6) 0.0003(6) -0.0040(6)
C8 0.0117(6) 0.0112(6) 0.0115(6) -0.0030(5) 0.0008(5) 0.0006(5)
C9 0.0159(6) 0.0094(6) 0.0137(6) -0.0013(5) 0.0024(5) -0.0008(5)
C10 0.0137(6) 0.0116(6) 0.0176(7) -0.0024(5) 0.0006(5) 0.0015(5)
C11 0.0143(7) 0.0159(7) 0.0181(7) -0.0042(5) 0.0058(5) -0.0015(5)
C12 0.0175(7) 0.0144(6) 0.0110(6) 0.0000(5) 0.0011(5) 0.0000(5)
C13 0.0124(6) 0.0165(7) 0.0128(6) -0.0031(5) 0.0029(5) -0.0021(5)
C14 0.0172(7) 0.0187(7) 0.0197(7) -0.0047(5) 0.0015(6) 0.0010(5)
C15 0.0249(8) 0.0228(7) 0.0269(8) -0.0100(6) 0.0079(6) 0.0019(6)
C16 0.0284(8) 0.0301(9) 0.0183(7) -0.0119(6) 0.0067(6) -0.0099(7)
C17 0.0185(7) 0.0357(9) 0.0142(7) -0.0035(6) -0.0005(5) -0.0033(6)
C18 0.0144(7) 0.0265(8) 0.0164(7) -0.0027(6) 0.0029(5) 0.0016(6)
C19 0.0114(6) 0.0142(6) 0.0141(6) -0.0003(5) 0.0002(5) 0.0016(5)
C20 0.0142(6) 0.0171(6) 0.0185(7) -0.0016(5) 0.0044(5) -0.0009(5)
C21 0.0180(7) 0.0175(7) 0.0293(8) -0.0064(6) 0.0068(6) 0.0011(5)
C22 0.0252(8) 0.0146(7) 0.0316(9) 0.0025(6) 0.0024(7) 0.0037(6)
C23 0.0327(8) 0.0216(7) 0.0216(7) 0.0068(6) 0.0060(6) 0.0032(7)
C24 0.0230(7) 0.0218(7) 0.0164(7) 0.0017(6) 0.0053(6) 0.0052(6)
C25 0.0170(7) 0.0233(7) 0.0166(7) -0.0003(6) 0.0039(6) -0.0054(6)
C26 0.0173(7) 0.0182(7) 0.0240(7) 0.0017(6) 0.0077(6) 0.0020(6)
C27 0.0177(7) 0.0168(7) 0.0243(8) -0.0002(6) -0.0045(6) -0.0043(6)
C28 0.0165(7) 0.0213(7) 0.0176(7) 0.0047(6) 0.0073(6) 0.0013(6)
C29 0.0248(8) 0.0251(8) 0.0247(8) 0.0029(6) 0.0018(6) -0.0013(6)

loop_
_atom_type_symbol
_atom_type_description
_atom_type_scat_dispersion_real
_atom_type_scat_dispersion_imag
_atom_type_scat_source
C C 0.0033 0.0016 'International Tables Vol C Tables 4.2.6.8 and 6.1.1.4'
H H 0.0000 0.0000 'International Tables Vol C Tables 4.2.6.8 and 6.1.1.4'
O O 0.0106 0.0060 'International Tables Vol C Tables 4.2.6.8 and 6.1.1.4'
P P 0.1023 0.0942 'International Tables Vol C Tables 4.2.6.8 and 6.1.1.4'
Mo Mo -1.6832 0.6857 'International Tables Vol C Tables 4.2.6.8 and 6.1.1.4'
Ti Ti 0.2776 0.4457 'International Tables Vol C Tables 4.2.6.8 and 6.1.1.4'

loop_
_geom_angle_atom_site_label_1
_geom_angle_atom_site_label_2
_geom_angle_atom_site_label_3
_geom_angle
C5 Ti C4 37.58(6)
C5 Ti C6 37.38(6)
C4 Ti C6 70.77(6)
C5 Ti C3 70.61(6)
C4 Ti C3 37.35(6)
C6 Ti C3 92.18(6)
C5 Ti C7 70.49(6)
C4 Ti C7 92.29(6)
C6 Ti C7 37.33(6)
C3 Ti C7 92.14(6)
C5 Ti C1 92.12(6)
C4 Ti C1 92.24(6)
C6 Ti C1 70.54(6)
C3 Ti C1 70.54(6)
C7 Ti C1 37.41(5)
C5 Ti C2 91.93(6)
C4 Ti C2 70.37(6)
C6 Ti C2 91.97(6)
C3 Ti C2 37.22(6)
C7 Ti C2 70.50(6)
C1 Ti C2 37.40(5)
C5 Ti C10 143.00(6)
C4 Ti C10 115.67(6)
C6 Ti C10 167.19(5)
C3 Ti C10 99.28(5)
C7 Ti C10 146.50(5)
C1 Ti C10 118.70(5)
C2 Ti C10 100.61(5)
C5 Ti C9 112.25(5)
C4 Ti C9 101.33(5)
C6 Ti C9 135.04(5)
C3 Ti C9 107.74(5)
C7 Ti C9 159.82(5)
C1 Ti C9 153.87(5)
C2 Ti C9 128.10(5)
C10 Ti C9 35.16(5)
C5 Ti C11 164.65(5)
C4 Ti C11 150.16(6)
C6 Ti C11 139.04(6)
C3 Ti C11 122.74(5)
C7 Ti C11 113.59(5)
C1 Ti C11 99.50(5)
C2 Ti C11 103.40(5)
C10 Ti C11 35.16(5)
C9 Ti C11 58.57(5)
C5 Ti C12 130.48(5)
C4 Ti C12 154.40(5)
C6 Ti C12 110.58(5)
C3 Ti C12 156.91(5)
C7 Ti C12 103.53(5)
C1 Ti C12 112.58(5)
C2 Ti C12 133.79(5)
C10 Ti C12 58.55(5)
C9 Ti C12 58.77(5)
C11 Ti C12 35.05(5)
C5 Ti C8 106.21(5)
C4 Ti C8 118.96(5)
C6 Ti C8 108.30(5)
C3 Ti C8 141.01(5)
C7 Ti C8 124.30(5)
C1 Ti C8 147.15(5)
C2 Ti C8 159.43(5)
C10 Ti C8 59.00(4)
C9 Ti C8 35.62(4)
C11 Ti C8 58.89(4)
C12 Ti C8 35.50(4)
C29 Mo C25 86.31(6)
C29 Mo C28 91.17(6)
C25 Mo C28 87.52(5)
C29 Mo C26 89.40(6)
C25 Mo C26 88.61(5)
C28 Mo C26 176.04(6)
C29 Mo C27 89.58(6)
C25 Mo C27 175.69(6)
C28 Mo C27 93.86(5)
C26 Mo C27 90.06(5)
C29 Mo P 175.50(5)
C25 Mo P 98.02(4)
C28 Mo P 90.27(4)
C26 Mo P 89.46(4)
C27 Mo P 86.06(4)
C8 P C19 105.10(6)
C8 P C13 100.27(6)
C19 P C13 103.09(6)
C8 P Mo 116.23(4)
C19 P Mo 120.90(4)
C13 P Mo 108.58(4)
C7 C1 C2 128.25(14)
C7 C1 Ti 71.21(8)
C2 C1 Ti 71.32(8)
C3 C2 C1 128.85(14)
C3 C2 Ti 71.21(8)
C1 C2 Ti 71.28(8)
C2 C3 C4 128.69(14)
C2 C3 Ti 71.57(8)
C4 C3 Ti 71.23(8)
C3 C4 C5 128.20(14)
C3 C4 Ti 71.42(8)
C5 C4 Ti 71.04(9)
C6 C5 C4 128.89(15)
C6 C5 Ti 71.50(9)
C4 C5 Ti 71.38(9)
C5 C6 C7 128.53(14)
C5 C6 Ti 71.11(8)
C7 C6 Ti 71.48(8)
C6 C7 C1 128.59(14)
C6 C7 Ti 71.19(8)
C1 C7 Ti 71.38(8)
C12 C8 C9 106.78(11)
C12 C8 P 126.37(9)
C9 C8 P 125.55(10)
C12 C8 Ti 72.21(7)
C9 C8 Ti 71.90(7)
P C8 Ti 131.15(6)
C10 C9 C8 108.31(12)
C10 C9 Ti 72.36(7)
C8 C9 Ti 72.48(7)
C9 C10 C11 108.27(12)
C9 C10 Ti 72.48(7)
C11 C10 Ti 72.72(8)
C12 C11 C10 108.19(12)
C12 C11 Ti 72.49(7)
C10 C11 Ti 72.12(8)
C11 C12 C8 108.44(12)
C11 C12 Ti 72.46(7)
C8 C12 Ti 72.29(7)
C14 C13 C18 118.53(12)
C14 C13 P 119.92(10)
C18 C13 P 121.20(10)
C15 C14 C13 120.51(13)
C16 C15 C14 120.48(13)
C15 C16 C17 119.70(13)
C16 C17 C18 120.19(13)
C17 C18 C13 120.59(13)
C20 C19 C24 118.57(12)
C20 C19 P 120.84(10)
C24 C19 P 120.59(10)
C19 C20 C21 120.69(13)
C22 C21 C20 119.96(13)
C23 C22 C21 119.91(13)
C22 C23 C24 120.06(14)
C23 C24 C19 120.80(13)
O1 C25 Mo 175.73(12)
O2 C26 Mo 178.01(12)
O3 C27 Mo 177.84(12)
O4 C28 Mo 176.32(12)
O5 C29 Mo 179.84(15)

loop_
_geom_bond_atom_site_label_1
_geom_bond_atom_site_label_2
_geom_bond_distance
Ti C5 2.1984(15)
Ti C4 2.2029(15)
Ti C6 2.2036(14)
Ti C3 2.2054(14)
Ti C7 2.2072(15)
Ti C1 2.2095(14)
Ti C2 2.2100(14)
Ti C10 2.3337(13)
Ti C9 2.3352(13)
Ti C11 2.3414(13)
Ti C12 2.3417(13)
Ti C8 2.3428(12)
Mo C29 2.0113(16)
Mo C25 2.0397(15)
Mo C28 2.0428(14)
Mo C26 2.0542(14)
Mo C27 2.0548(15)
Mo P 2.5423(4)
P C8 1.8154(13)
P C19 1.8325(13)
P C13 1.8355(13)
O1 C25 1.1427(16)
O2 C26 1.1387(16)
O3 C27 1.1376(17)
O4 C28 1.1395(16)
O5 C29 1.1460(18)
C1 C7 1.416(2)
C1 C2 1.417(2)
C2 C3 1.409(2)
C3 C4 1.412(2)
C4 C5 1.418(2)
C5 C6 1.411(2)
C6 C7 1.412(2)
C8 C12 1.4280(18)
C8 C9 1.4307(17)
C9 C10 1.4103(18)
C10 C11 1.4122(19)
C11 C12 1.4102(18)
C13 C14 1.3938(18)
C13 C18 1.3953(18)
C14 C15 1.3877(19)
C15 C16 1.380(2)
C16 C17 1.382(2)
C17 C18 1.3906(18)
C19 C20 1.3884(18)
C19 C24 1.3965(18)
C20 C21 1.3902(19)
C21 C22 1.389(2)
C22 C23 1.378(2)
C23 C24 1.387(2)

loop_
_geom_torsion_atom_site_label_1
_geom_torsion_atom_site_label_2
_geom_torsion_atom_site_label_3
_geom_torsion_atom_site_label_4
_geom_torsion
C29 Mo P C8 -60.7(6)
C25 Mo P C8 135.33(6)
C28 Mo P C8 47.80(6)
C26 Mo P C8 -136.15(6)
C27 Mo P C8 -46.05(6)
C29 Mo P C19 170.0(6)
C25 Mo P C19 6.04(6)
C28 Mo P C19 -81.50(6)
C26 Mo P C19 94.55(6)
C27 Mo P C19 -175.35(6)
C29 Mo P C13 51.3(6)
C25 Mo P C13 -112.62(6)
C28 Mo P C13 159.84(6)
C26 Mo P C13 -24.10(6)
C27 Mo P C13 65.99(6)
C5 Ti C1 C7 -53.24(10)
C4 Ti C1 C7 -90.85(10)
C6 Ti C1 C7 -22.16(9)
C3 Ti C1 C7 -121.81(10)
C2 Ti C1 C7 -143.64(13)
C10 Ti C1 C7 148.10(8)
C9 Ti C1 C7 147.43(11)
C11 Ti C1 C7 116.69(9)
C12 Ti C1 C7 82.72(9)
C8 Ti C1 C7 71.66(13)
C5 Ti C1 C2 90.40(9)
C4 Ti C1 C2 52.79(9)
C6 Ti C1 C2 121.48(10)
C3 Ti C1 C2 21.83(9)
C7 Ti C1 C2 143.64(13)
C10 Ti C1 C2 -68.25(10)
C9 Ti C1 C2 -68.93(15)
C11 Ti C1 C2 -99.67(9)
C12 Ti C1 C2 -133.63(9)
C8 Ti C1 C2 -144.70(9)
C7 C1 C2 C3 0.8(3)
Ti C1 C2 C3 -44.80(14)
C7 C1 C2 Ti 45.61(14)
C5 Ti C2 C3 53.60(10)
C4 Ti C2 C3 22.24(9)
C6 Ti C2 C3 91.01(9)
C7 Ti C2 C3 122.11(10)
C1 Ti C2 C3 144.57(13)
C10 Ti C2 C3 -91.41(9)
C9 Ti C2 C3 -66.91(11)
C11 Ti C2 C3 -127.27(9)
C12 Ti C2 C3 -147.64(9)
C8 Ti C2 C3 -98.59(16)
C5 Ti C2 C1 -90.97(9)
C4 Ti C2 C1 -122.33(10)
C6 Ti C2 C1 -53.57(9)
C3 Ti C2 C1 -144.57(13)
C7 Ti C2 C1 -22.46(9)
C10 Ti C2 C1 124.02(9)
C9 Ti C2 C1 148.51(8)
C11 Ti C2 C1 88.15(9)
C12 Ti C2 C1 67.79(11)
C8 Ti C2 C1 116.83(15)
C1 C2 C3 C4 -0.6(3)
Ti C2 C3 C4 -45.46(14)
C1 C2 C3 Ti 44.82(14)
C5 Ti C3 C2 -121.48(10)
C4 Ti C3 C2 -144.01(14)
C6 Ti C3 C2 -90.39(9)
C7 Ti C3 C2 -53.03(9)
C1 Ti C3 C2 -21.93(9)
C10 Ti C3 C2 95.36(9)
C9 Ti C3 C2 130.53(9)
C11 Ti C3 C2 66.97(10)
C12 Ti C3 C2 80.18(15)
C8 Ti C3 C2 146.49(9)
C5 Ti C3 C4 22.53(9)
C6 Ti C3 C4 53.62(10)
C7 Ti C3 C4 90.98(10)
C1 Ti C3 C4 122.08(10)
C2 Ti C3 C4 144.01(14)
C10 Ti C3 C4 -120.63(9)
C9 Ti C3 C4 -85.46(9)
C11 Ti C3 C4 -149.02(9)
C12 Ti C3 C4 -135.81(13)
C8 Ti C3 C4 -69.50(12)
C2 C3 C4 C5 0.1(3)
Ti C3 C4 C5 -45.51(14)
C2 C3 C4 Ti 45.58(15)
C5 Ti C4 C3 -143.65(14)
C6 Ti C4 C3 -121.56(10)
C7 Ti C4 C3 -90.52(9)
C1 Ti C4 C3 -53.08(9)
C2 Ti C4 C3 -22.17(9)
C10 Ti C4 C3 70.43(10)
C9 Ti C4 C3 104.45(9)
C11 Ti C4 C3 60.49(14)
C12 Ti C4 C3 140.76(12)
C8 Ti C4 C3 137.66(8)
C6 Ti C4 C5 22.09(9)
C3 Ti C4 C5 143.65(14)
C7 Ti C4 C5 53.13(9)
C1 Ti C4 C5 90.57(9)
C2 Ti C4 C5 121.48(10)
C10 Ti C4 C5 -145.92(8)
C9 Ti C4 C5 -111.90(9)
C11 Ti C4 C5 -155.86(10)
C12 Ti C4 C5 -75.59(16)
C8 Ti C4 C5 -78.69(10)
C3 C4 C5 C6 0.2(3)
Ti C4 C5 C6 -45.43(15)
C3 C4 C5 Ti 45.64(15)
C4 Ti C5 C6 144.22(14)
C3 Ti C5 C6 121.81(10)
C7 Ti C5 C6 22.22(9)
C1 Ti C5 C6 53.30(9)
C2 Ti C5 C6 90.73(9)
C10 Ti C5 C6 -158.74(9)
C9 Ti C5 C6 -136.37(8)
C11 Ti C5 C6 -86.0(2)
C12 Ti C5 C6 -69.16(11)
C8 Ti C5 C6 -99.10(9)
C6 Ti C5 C4 -144.22(14)
C3 Ti C5 C4 -22.41(9)
C7 Ti C5 C4 -122.00(10)
C1 Ti C5 C4 -90.91(9)
C2 Ti C5 C4 -53.49(9)
C10 Ti C5 C4 57.04(13)
C9 Ti C5 C4 79.41(9)
C11 Ti C5 C4 129.7(2)
C12 Ti C5 C4 146.62(9)
C8 Ti C5 C4 116.69(9)
C4 C5 C6 C7 0.0(3)
Ti C5 C6 C7 -45.43(15)
C4 C5 C6 Ti 45.39(15)
C4 Ti C6 C5 -22.19(9)
C3 Ti C6 C5 -53.34(9)
C7 Ti C6 C5 -144.01(14)
C1 Ti C6 C5 -121.81(10)
C2 Ti C6 C5 -90.59(9)
C10 Ti C6 C5 100.2(3)
C9 Ti C6 C5 64.66(12)
C11 Ti C6 C5 156.25(9)
C12 Ti C6 C5 130.60(9)
C8 Ti C6 C5 92.95(9)
C5 Ti C6 C7 144.01(14)
C4 Ti C6 C7 121.82(10)
C3 Ti C6 C7 90.67(9)
C1 Ti C6 C7 22.20(9)
C2 Ti C6 C7 53.42(9)
C10 Ti C6 C7 -115.8(2)
C9 Ti C6 C7 -151.33(8)
C11 Ti C6 C7 -59.74(12)
C12 Ti C6 C7 -85.40(9)
C8 Ti C6 C7 -123.04(9)
C5 C6 C7 C1 0.0(3)
Ti C6 C7 C1 -45.31(15)
C5 C6 C7 Ti 45.30(14)
C2 C1 C7 C6 -0.4(3)
Ti C1 C7 C6 45.25(15)
C2 C1 C7 Ti -45.65(14)
C5 Ti C7 C6 -22.24(9)
C4 Ti C7 C6 -53.41(10)
C3 Ti C7 C6 -90.79(9)
C1 Ti C7 C6 -144.10(14)
C2 Ti C7 C6 -121.64(10)
C10 Ti C7 C6 158.79(9)
C9 Ti C7 C6 79.33(18)
C11 Ti C7 C6 141.84(9)
C12 Ti C7 C6 106.30(9)
C8 Ti C7 C6 74.46(10)
C5 Ti C7 C1 121.85(10)
C4 Ti C7 C1 90.69(9)
C6 Ti C7 C1 144.10(14)
C3 Ti C7 C1 53.30(9)
C2 Ti C7 C1 22.46(9)
C10 Ti C7 C1 -57.11(13)
C9 Ti C7 C1 -136.57(14)
C11 Ti C7 C1 -74.06(9)
C12 Ti C7 C1 -109.60(9)
C8 Ti C7 C1 -141.44(8)
C19 P C8 C12 -53.84(12)
C13 P C8 C12 52.85(12)
Mo P C8 C12 169.61(10)
C19 P C8 C9 140.93(11)
C13 P C8 C9 -112.38(11)
Mo P C8 C9 4.39(12)
C19 P C8 Ti 44.19(9)
C13 P C8 Ti 150.88(8)
Mo P C8 Ti -92.36(8)
C5 Ti C8 C12 139.18(8)
C4 Ti C8 C12 177.69(8)
C6 Ti C8 C12 100.02(8)
C3 Ti C8 C12 -141.80(9)
C7 Ti C8 C12 62.04(9)
C1 Ti C8 C12 17.77(13)
C2 Ti C8 C12 -69.87(17)
C10 Ti C8 C12 -78.11(8)
C9 Ti C8 C12 -115.08(11)
C11 Ti C8 C12 -36.82(7)
C5 Ti C8 C9 -105.74(8)
C4 Ti C8 C9 -67.23(9)
C6 Ti C8 C9 -144.90(8)
C3 Ti C8 C9 -26.72(12)
C7 Ti C8 C9 177.12(8)
C1 Ti C8 C9 132.85(10)
C2 Ti C8 C9 45.21(17)
C10 Ti C8 C9 36.97(7)
C11 Ti C8 C9 78.26(8)
C12 Ti C8 C9 115.08(11)
C5 Ti C8 P 16.04(10)
C4 Ti C8 P 54.55(11)
C6 Ti C8 P -23.12(10)
C3 Ti C8 P 95.06(11)
C7 Ti C8 P -61.10(11)
C1 Ti C8 P -105.37(11)
C2 Ti C8 P 166.99(12)
C10 Ti C8 P 158.75(11)
C9 Ti C8 P 121.78(12)
C11 Ti C8 P -159.96(10)
C12 Ti C8 P -123.14(12)
C12 C8 C9 C10 0.31(14)
P C8 C9 C10 167.92(9)
Ti C8 C9 C10 -63.95(9)
C12 C8 C9 Ti 64.26(8)
P C8 C9 Ti -128.13(10)
C5 Ti C9 C10 -156.56(8)
C4 Ti C9 C10 -118.88(9)
C6 Ti C9 C10 167.07(9)
C3 Ti C9 C10 -80.79(9)
C7 Ti C9 C10 109.58(16)
C1 Ti C9 C10 1.03(15)
C2 Ti C9 C10 -45.04(10)
C11 Ti C9 C10 37.25(8)
C12 Ti C9 C10 78.53(8)
C8 Ti C9 C10 116.49(11)
C5 Ti C9 C8 86.95(9)
C4 Ti C9 C8 124.64(8)
C6 Ti C9 C8 50.59(11)
C3 Ti C9 C8 162.72(8)
C7 Ti C9 C8 -6.91(19)
C1 Ti C9 C8 -115.45(12)
C2 Ti C9 C8 -161.53(8)
C10 Ti C9 C8 -116.49(11)
C11 Ti C9 C8 -79.24(8)
C12 Ti C9 C8 -37.95(7)
C8 C9 C10 C11 -0.35(14)
Ti C9 C10 C11 -64.38(9)
C8 C9 C10 Ti 64.03(9)
C5 Ti C10 C9 37.71(12)
C4 Ti C10 C9 72.30(9)
C6 Ti C10 C9 -45.5(3)
C3 Ti C10 C9 107.70(8)
C7 Ti C10 C9 -143.92(10)
C1 Ti C10 C9 -179.48(8)
C2 Ti C10 C9 145.49(8)
C11 Ti C10 C9 -116.27(11)
C12 Ti C10 C9 -79.21(8)
C8 Ti C10 C9 -37.45(7)
C5 Ti C10 C11 153.98(10)
C4 Ti C10 C11 -171.43(8)
C6 Ti C10 C11 70.8(3)
C3 Ti C10 C11 -136.03(8)
C7 Ti C10 C11 -27.65(13)
C1 Ti C10 C11 -63.21(9)
C2 Ti C10 C11 -98.24(8)
C9 Ti C10 C11 116.27(11)
C12 Ti C10 C11 37.06(8)
C8 Ti C10 C11 78.82(8)
C9 C10 C11 C12 0.25(15)
Ti C10 C11 C12 -63.97(9)
C9 C10 C11 Ti 64.23(9)
C5 Ti C11 C12 22.6(3)
C4 Ti C11 C12 132.14(11)
C6 Ti C11 C12 -44.89(12)
C3 Ti C11 C12 171.03(8)
C7 Ti C11 C12 -79.75(9)
C1 Ti C11 C12 -116.07(8)
C2 Ti C11 C12 -154.06(8)
C10 Ti C11 C12 116.48(11)
C9 Ti C11 C12 79.23(8)
C8 Ti C11 C12 37.30(8)
C5 Ti C11 C10 -93.8(2)
C4 Ti C11 C10 15.67(14)
C6 Ti C11 C10 -161.37(8)
C3 Ti C11 C10 54.55(10)
C7 Ti C11 C10 163.77(8)
C1 Ti C11 C10 127.45(8)
C2 Ti C11 C10 89.46(8)
C9 Ti C11 C10 -37.25(7)
C12 Ti C11 C10 -116.48(11)
C8 Ti C11 C10 -79.18(8)
C10 C11 C12 C8 -0.06(15)
Ti C11 C12 C8 -63.79(9)
C10 C11 C12 Ti 63.73(9)
C9 C8 C12 C11 -0.15(14)
P C8 C12 C11 -167.63(9)
Ti C8 C12 C11 63.90(9)
C9 C8 C12 Ti -64.05(8)
P C8 C12 Ti 128.46(10)
C5 Ti C12 C11 -172.31(9)
C4 Ti C12 C11 -121.36(14)
C6 Ti C12 C11 150.38(8)
C3 Ti C12 C11 -19.54(17)
C7 Ti C12 C11 111.94(9)
C1 Ti C12 C11 73.64(9)
C2 Ti C12 C11 36.12(11)
C10 Ti C12 C11 -37.18(8)
C9 Ti C12 C11 -78.60(9)
C8 Ti C12 C11 -116.69(11)
C5 Ti C12 C8 -55.62(10)
C4 Ti C12 C8 -4.67(16)
C6 Ti C12 C8 -92.93(8)
C3 Ti C12 C8 97.15(14)
C7 Ti C12 C8 -131.37(8)
C1 Ti C12 C8 -169.67(8)
C2 Ti C12 C8 152.81(8)
C10 Ti C12 C8 79.51(8)
C9 Ti C12 C8 38.09(7)
C11 Ti C12 C8 116.69(11)
C8 P C13 C14 34.91(12)
C19 P C13 C14 143.21(11)
Mo P C13 C14 -87.42(11)
C8 P C13 C18 -152.00(11)
C19 P C13 C18 -43.70(13)
Mo P C13 C18 85.67(11)
C18 C13 C14 C15 0.0(2)
P C13 C14 C15 173.29(11)
C13 C14 C15 C16 -0.3(2)
C14 C15 C16 C17 0.4(2)
C15 C16 C17 C18 -0.4(2)
C16 C17 C18 C13 0.1(2)
C14 C13 C18 C17 0.0(2)
P C13 C18 C17 -173.14(11)
C8 P C19 C20 -109.38(11)
C13 P C19 C20 146.00(11)
Mo P C19 C20 24.64(12)
C8 P C19 C24 70.27(12)
C13 P C19 C24 -34.34(12)
Mo P C19 C24 -155.70(9)
C24 C19 C20 C21 0.95(19)
P C19 C20 C21 -179.38(10)
C19 C20 C21 C22 0.1(2)
C20 C21 C22 C23 -1.0(2)
C21 C22 C23 C24 0.9(2)
C22 C23 C24 C19 0.2(2)
C20 C19 C24 C23 -1.1(2)
P C19 C24 C23 179.27(11)
C29 Mo C25 O1 4.1(17)
C28 Mo C25 O1 -87.2(17)
C26 Mo C25 O1 93.6(17)
C27 Mo C25 O1 22(2)
P Mo C25 O1 -177(100)
C29 Mo C26 O2 25(4)
C25 Mo C26 O2 -61(4)
C28 Mo C26 O2 -73(4)
C27 Mo C26 O2 115(4)
P Mo C26 O2 -159(4)
C29 Mo C27 O3 56(4)
C25 Mo C27 O3 39(4)
C28 Mo C27 O3 147(4)
C26 Mo C27 O3 -33(4)
P Mo C27 O3 -123(4)
C29 Mo C28 O4 -75.8(19)
C25 Mo C28 O4 10.5(19)
C26 Mo C28 O4 22(2)
C27 Mo C28 O4 -165.4(19)
P Mo C28 O4 108.5(19)
C25 Mo C29 O5 120(100)
C28 Mo C29 O5 -153(100)
C26 Mo C29 O5 31(79)
C27 Mo C29 O5 -59(79)
P Mo C29 O5 -44(79)
